data_7033154
loop_
_publ_author_name
'Harding, David J.'
'Phonsri, Wasinee'
'Harding, Phimphaka'
'Murray, Keith S.'
'Moubaraki, Boujemaa'
'Jameson, Guy N. L.'

_publ_section_title
;
 Abrupt two-step and symmetry breaking spin crossover in an iron(iii)
 complex: an exceptionally wide [LS-HS] plateau.
;
_journal_issue 34
_journal_name_full 'Dalton transactions (Cambridge, England : 2003)'
_journal_page_first 15079
_journal_page_last 15082
_journal_paper_doi 10.1039/c4dt03184a
_journal_volume 44
_journal_year 2015
_chemical_formula_moiety 'C32 H20 Br2 Fe N4 O2, N O3, 2(C H4 O)'
_chemical_formula_sum 'C34 H28 Br2 Fe N5 O7'
_chemical_formula_weight 834.28
_chemical_name_systematic
; 
 ? 
;
_space_group_IT_number 2
_symmetry_cell_setting triclinic
_symmetry_space_group_name_Hall '-P 1'
_symmetry_space_group_name_H-M 'P -1'
_atom_sites_solution_hydrogens geom
_atom_sites_solution_primary direct
_atom_sites_solution_secondary difmap
_audit_creation_method SHELXL-97
_cell_angle_alpha 82.798(2)
_cell_angle_beta 69.275(2)
_cell_angle_gamma 68.558(2)
_cell_formula_units_Z 2
_cell_length_a 12.1319(6)
_cell_length_b 12.1588(8)
_cell_length_c 12.5189(8)
_cell_measurement_reflns_used 3302
_cell_measurement_temperature 123(2)
_cell_measurement_theta_max 26.99
_cell_measurement_theta_min 2.51
_cell_volume 1607.60(17)
_computing_cell_refinement 'Bruker Apex2 V2.0'
_computing_data_collection 'Bruker Apex2 V2.0'
_computing_data_reduction 'Bruker Apex2 V2.0'
_computing_molecular_graphics X-SEED
_computing_publication_material 'XCIF V6.12 (BrukerAXS, 2001).'
_computing_structure_refinement 'SHELXL-97 (Sheldrick, 1997)'
_computing_structure_solution 'SHELXS-97 (Sheldrick, 1990)'
_diffrn_ambient_temperature 123(2)
_diffrn_measured_fraction_theta_full 0.980
_diffrn_measured_fraction_theta_max 0.980
_diffrn_measurement_device_type 'APEX X8'
_diffrn_measurement_method 'scans in phi and omega'
_diffrn_radiation_monochromator graphite
_diffrn_radiation_source 'fine-focus sealed tube'
_diffrn_radiation_type MoK\a
_diffrn_radiation_wavelength 0.71073
_diffrn_reflns_av_R_equivalents 0.0273
_diffrn_reflns_av_sigmaI/netI 0.0624
_diffrn_reflns_limit_h_max 15
_diffrn_reflns_limit_h_min -12
_diffrn_reflns_limit_k_max 15
_diffrn_reflns_limit_k_min -14
_diffrn_reflns_limit_l_max 16
_diffrn_reflns_limit_l_min -15
_diffrn_reflns_number 12104
_diffrn_reflns_theta_full 27.46
_diffrn_reflns_theta_max 27.46
_diffrn_reflns_theta_min 2.50
_diffrn_standards_decay_% 0
_diffrn_standards_interval_count 0
_diffrn_standards_interval_time 0
_diffrn_standards_number 0
_exptl_absorpt_coefficient_mu 3.014
_exptl_absorpt_correction_T_max 0.7137
_exptl_absorpt_correction_T_min 0.5840
_exptl_absorpt_correction_type multi-scan
_exptl_absorpt_process_details SADABS
_exptl_crystal_colour 'Dark red'
_exptl_crystal_density_diffrn 1.724
_exptl_crystal_density_method 'not measured'
_exptl_crystal_description Block
_exptl_crystal_F_000 838
_exptl_crystal_size_max 0.20
_exptl_crystal_size_mid 0.15
_exptl_crystal_size_min 0.12
_refine_diff_density_max 1.819
_refine_diff_density_min -0.779
_refine_diff_density_rms 0.116
_refine_ls_extinction_method none
_refine_ls_goodness_of_fit_ref 1.006
_refine_ls_hydrogen_treatment mixed
_refine_ls_matrix_type full
_refine_ls_number_parameters 446
_refine_ls_number_reflns 7208
_refine_ls_number_restraints 0
_refine_ls_restrained_S_all 1.006
_refine_ls_R_factor_all 0.0726
_refine_ls_R_factor_gt 0.0481
_refine_ls_shift/su_max 0.000
_refine_ls_shift/su_mean 0.000
_refine_ls_structure_factor_coef Fsqd
_refine_ls_weighting_details 'calc w=1/[\s^2^(Fo^2^)+(0.0578P)^2^+2.4023P] where P=(Fo^2^+2Fc^2^)/3'
_refine_ls_weighting_scheme calc
_refine_ls_wR_factor_gt 0.1113
_refine_ls_wR_factor_ref 0.1227
_reflns_number_gt 5411
_reflns_number_total 7208
_reflns_threshold_expression >2sigma(I)
_cod_data_source_file c4dt03184a2.cif
_cod_data_source_block wp87123
_cod_depositor_comments
;
The following automatic conversions were performed:

'_symmetry_cell_setting' value 'Triclinic' changed to 'triclinic'
according to
/usr/data/users/saulius/crontab/automatic-downloads/rss-feeds/RSC/lib/dictionaries/cif_core.dic
dictionary named 'cif_core.dic' version 2.4.2 from 2011-04-26.

Automatic conversion script
Id: cif_fix_values 2935 2014-11-11 08:27:57Z andrius 

 Adding full bibliography for 7033154--7033161.cif.
;
_cod_original_sg_symbol_H-M P-1
_cod_database_code 7033154

loop_
_symmetry_equiv_pos_as_xyz
'x, y, z'
'-x, -y, -z'

loop_
_atom_site_label
_atom_site_type_symbol
_atom_site_fract_x
_atom_site_fract_y
_atom_site_fract_z
_atom_site_U_iso_or_equiv
_atom_site_adp_type
_atom_site_occupancy
_atom_site_symmetry_multiplicity
_atom_site_calc_flag
_atom_site_refinement_flags
Fe1 Fe 0.14152(5) 0.44720(5) 0.20338(4) 0.01208(13) Uani 1 1 d .
O2 O 0.0102(2) 0.5903(2) 0.2037(2) 0.0155(6) Uani 1 1 d .
N4 N 0.2865(3) 0.3032(3) 0.2055(3) 0.0144(7) Uani 1 1 d .
N1 N 0.1434(3) 0.4138(3) 0.0542(3) 0.0126(6) Uani 1 1 d .
C7 C 0.0843(3) 0.3531(3) 0.0357(3) 0.0142(8) Uani 1 1 d .
H7 H 0.0896 0.3469 -0.0410 0.017 Uiso 1 1 calc R
C27 C 0.4516(4) 0.2034(4) 0.4181(4) 0.0214(9) Uani 1 1 d .
H27 H 0.5194 0.1406 0.4325 0.026 Uiso 1 1 calc R
C8 C 0.2179(3) 0.4640(3) -0.0387(3) 0.0133(8) Uani 1 1 d .
C15 C 0.3160(4) 0.5842(3) 0.1446(3) 0.0175(8) Uani 1 1 d .
H15 H 0.3039 0.5850 0.2238 0.021 Uiso 1 1 calc R
C28 C 0.4226(3) 0.2021(3) 0.3183(3) 0.0155(8) Uani 1 1 d .
C25 C 0.2827(4) 0.3901(4) 0.4747(3) 0.0186(8) Uani 1 1 d .
H25 H 0.2370 0.4537 0.5278 0.022 Uiso 1 1 calc R
C26 C 0.3819(4) 0.2953(4) 0.4935(4) 0.0205(9) Uani 1 1 d .
H26 H 0.4015 0.2948 0.5607 0.025 Uiso 1 1 calc R
C9 C 0.2357(3) 0.4574(3) -0.1523(3) 0.0166(8) Uani 1 1 d .
H9 H 0.1969 0.4144 -0.1761 0.020 Uiso 1 1 calc R
C1 C -0.0097(3) 0.3022(3) 0.2407(3) 0.0149(8) Uani 1 1 d .
C32 C 0.3220(3) 0.2976(3) 0.3001(3) 0.0140(8) Uani 1 1 d .
C16 C 0.2782(3) 0.5260(3) -0.0042(3) 0.0131(8) Uani 1 1 d .
C24 C 0.2513(3) 0.3911(3) 0.3791(3) 0.0146(8) Uani 1 1 d .
C12 C 0.3543(4) 0.5831(3) -0.0867(3) 0.0177(8) Uani 1 1 d .
C30 C 0.4502(4) 0.1183(4) 0.1423(4) 0.0194(9) Uani 1 1 d .
H30 H 0.4940 0.0580 0.0856 0.023 Uiso 1 1 calc R
C31 C 0.3482(4) 0.2155(3) 0.1309(3) 0.0172(8) Uani 1 1 d .
H31 H 0.3224 0.2184 0.0670 0.021 Uiso 1 1 calc R
C10 C 0.3109(4) 0.5139(4) -0.2337(3) 0.0205(9) Uani 1 1 d .
H10 H 0.3220 0.5089 -0.3122 0.025 Uiso 1 1 calc R
Br2 Br -0.25233(5) 0.99112(4) 0.54483(4) 0.02905(13) Uani 1 1 d .
C23 C 0.0793(3) 0.5709(3) 0.4123(3) 0.0150(8) Uani 1 1 d .
H23 H 0.0905 0.5736 0.4832 0.018 Uiso 1 1 calc R
C5 C -0.0397(4) 0.2257(4) 0.0842(3) 0.0180(8) Uani 1 1 d .
H5 H -0.0252 0.2209 0.0050 0.022 Uiso 1 1 calc R
C2 C -0.0841(4) 0.2395(4) 0.3159(4) 0.0197(9) Uani 1 1 d .
H2 H -0.1011 0.2438 0.3957 0.024 Uiso 1 1 calc R
C11 C 0.3691(4) 0.5765(4) -0.2021(3) 0.0198(9) Uani 1 1 d .
H11 H 0.4189 0.6149 -0.2583 0.024 Uiso 1 1 calc R
C22 C -0.0161(3) 0.6681(4) 0.3851(3) 0.0151(8) Uani 1 1 d .
C17 C -0.0456(3) 0.6737(3) 0.2829(3) 0.0153(8) Uani 1 1 d .
C6 C 0.0114(3) 0.2944(3) 0.1217(3) 0.0147(8) Uani 1 1 d .
C13 C 0.4107(4) 0.6445(3) -0.0446(4) 0.0184(8) Uani 1 1 d .
H13 H 0.4612 0.6856 -0.0958 0.022 Uiso 1 1 calc R
C14 C 0.3921(4) 0.6439(4) 0.0687(4) 0.0206(9) Uani 1 1 d .
H14 H 0.4305 0.6839 0.0969 0.025 Uiso 1 1 calc R
C3 C -0.1325(4) 0.1727(4) 0.2774(3) 0.0201(9) Uani 1 1 d .
H3 H -0.1814 0.1310 0.3300 0.024 Uiso 1 1 calc R
C21 C -0.0803(4) 0.7637(4) 0.4619(3) 0.0180(8) Uani 1 1 d .
H21 H -0.0604 0.7600 0.5295 0.022 Uiso 1 1 calc R
C20 C -0.1707(4) 0.8618(4) 0.4415(4) 0.0211(9) Uani 1 1 d .
C18 C -0.1416(4) 0.7756(4) 0.2669(3) 0.0196(9) Uani 1 1 d .
H18 H -0.1648 0.7810 0.2010 0.024 Uiso 1 1 calc R
C19 C -0.2024(4) 0.8674(4) 0.3435(4) 0.0212(9) Uani 1 1 d .
H19 H -0.2664 0.9352 0.3300 0.025 Uiso 1 1 calc R
C29 C 0.4865(4) 0.1106(4) 0.2358(4) 0.0194(9) Uani 1 1 d .
H29 H 0.5544 0.0440 0.2451 0.023 Uiso 1 1 calc R
Br1 Br -0.17957(4) 0.07633(4) 0.10681(4) 0.02745(13) Uani 1 1 d .
N2 N 0.2610(3) 0.5272(3) 0.1098(3) 0.0131(6) Uani 1 1 d .
O1 O 0.0330(2) 0.3639(2) 0.2848(2) 0.0177(6) Uani 1 1 d .
N3 N 0.1519(3) 0.4790(3) 0.3478(3) 0.0135(7) Uani 1 1 d .
O5 O 0.3231(3) 0.1571(3) -0.1067(3) 0.0277(7) Uani 1 1 d .
O7 O 0.5042(3) 0.1680(3) -0.1277(3) 0.0318(8) Uani 1 1 d .
O6 O 0.4461(3) 0.1809(3) -0.2760(3) 0.0379(8) Uani 1 1 d .
N9 N 0.4229(3) 0.1694(3) -0.1704(3) 0.0204(7) Uani 1 1 d .
O12 O 0.2610(3) 0.8473(3) 0.2715(3) 0.0349(8) Uani 1 1 d .
H12 H 0.3317 0.8515 0.2322 0.042 Uiso 1 1 calc R
C4 C -0.1094(4) 0.1664(4) 0.1601(4) 0.0206(9) Uani 1 1 d .
C66 C 0.1679(6) 0.9279(6) 0.2283(6) 0.0616(18) Uani 1 1 d .
H66A H 0.0846 0.9297 0.2792 0.092 Uiso 1 1 calc R
H66B H 0.1820 0.9026 0.1518 0.092 Uiso 1 1 calc R
H66C H 0.1730 1.0070 0.2241 0.092 Uiso 1 1 calc R
O11 O 0.2679(3) 0.6625(3) 0.4148(3) 0.0307(7) Uani 1 1 d .
H11A H 0.2457 0.7281 0.3831 0.037 Uiso 1 1 calc R
C65 C 0.3744(4) 0.6494(4) 0.4431(4) 0.0304(10) Uani 1 1 d .
H65A H 0.3483 0.6918 0.5144 0.046 Uiso 1 1 calc R
H65B H 0.4306 0.6818 0.3817 0.046 Uiso 1 1 calc R
H65C H 0.4186 0.5654 0.4528 0.046 Uiso 1 1 calc R

loop_
_atom_site_aniso_label
_atom_site_aniso_U_11
_atom_site_aniso_U_22
_atom_site_aniso_U_33
_atom_site_aniso_U_23
_atom_site_aniso_U_13
_atom_site_aniso_U_12
Fe1 0.0143(3) 0.0138(3) 0.0091(3) 0.0025(2) -0.0060(2) -0.0047(2)
O2 0.0144(13) 0.0192(14) 0.0113(13) -0.0011(11) -0.0069(11) -0.0014(11)
N4 0.0157(15) 0.0189(17) 0.0112(16) 0.0027(13) -0.0058(13) -0.0084(13)
N1 0.0157(15) 0.0117(15) 0.0081(15) 0.0012(12) -0.0028(13) -0.0036(13)
C7 0.0156(18) 0.0171(19) 0.0083(18) -0.0006(15) -0.0032(15) -0.0044(16)
C27 0.020(2) 0.024(2) 0.023(2) 0.0133(18) -0.0129(18) -0.0088(18)
C8 0.0112(17) 0.0143(18) 0.0101(18) 0.0023(15) -0.0031(15) -0.0009(15)
C15 0.0187(19) 0.018(2) 0.015(2) -0.0027(16) -0.0046(16) -0.0061(16)
C28 0.0160(18) 0.0166(19) 0.0151(19) 0.0101(16) -0.0086(16) -0.0068(16)
C25 0.023(2) 0.026(2) 0.0111(19) 0.0019(17) -0.0067(16) -0.0121(18)
C26 0.023(2) 0.027(2) 0.016(2) 0.0070(18) -0.0128(17) -0.0100(18)
C9 0.0177(19) 0.019(2) 0.0136(19) 0.0024(16) -0.0065(16) -0.0062(16)
C1 0.0084(16) 0.0155(19) 0.016(2) 0.0039(16) -0.0027(15) -0.0011(15)
C32 0.0137(17) 0.019(2) 0.0113(18) 0.0044(15) -0.0057(15) -0.0080(16)
C16 0.0150(18) 0.0098(17) 0.0126(19) 0.0024(15) -0.0049(15) -0.0025(15)
C24 0.0157(18) 0.0173(19) 0.0124(19) 0.0056(15) -0.0060(15) -0.0080(16)
C12 0.0187(19) 0.0148(19) 0.019(2) 0.0040(16) -0.0082(17) -0.0044(16)
C30 0.022(2) 0.015(2) 0.023(2) 0.0043(17) -0.0116(18) -0.0050(16)
C31 0.0195(19) 0.017(2) 0.016(2) 0.0027(16) -0.0075(17) -0.0070(16)
C10 0.023(2) 0.029(2) 0.0072(18) 0.0040(17) -0.0024(16) -0.0097(18)
Br2 0.0435(3) 0.0183(2) 0.0179(2) -0.00315(17) -0.0026(2) -0.0087(2)
C23 0.0201(19) 0.020(2) 0.0076(18) 0.0050(15) -0.0046(15) -0.0118(16)
C5 0.0182(19) 0.023(2) 0.015(2) 0.0028(17) -0.0072(16) -0.0089(17)
C2 0.0178(19) 0.025(2) 0.014(2) 0.0055(17) -0.0046(16) -0.0073(17)
C11 0.0179(19) 0.021(2) 0.016(2) 0.0037(17) -0.0014(17) -0.0069(17)
C22 0.0145(18) 0.022(2) 0.0096(18) 0.0031(16) -0.0033(15) -0.0085(16)
C17 0.0143(18) 0.020(2) 0.0121(19) 0.0053(16) -0.0053(15) -0.0081(16)
C6 0.0133(17) 0.018(2) 0.0111(19) 0.0051(16) -0.0040(15) -0.0052(15)
C13 0.0189(19) 0.016(2) 0.019(2) 0.0043(16) -0.0035(17) -0.0095(16)
C14 0.022(2) 0.016(2) 0.026(2) -0.0027(17) -0.0060(18) -0.0100(17)
C3 0.0180(19) 0.023(2) 0.018(2) 0.0105(17) -0.0056(17) -0.0101(17)
C21 0.023(2) 0.021(2) 0.013(2) 0.0010(16) -0.0077(17) -0.0103(17)
C20 0.023(2) 0.016(2) 0.017(2) -0.0033(17) 0.0006(17) -0.0055(17)
C18 0.020(2) 0.023(2) 0.016(2) 0.0047(17) -0.0089(17) -0.0065(17)
C19 0.023(2) 0.017(2) 0.020(2) 0.0037(17) -0.0071(18) -0.0042(17)
C29 0.0196(19) 0.016(2) 0.023(2) 0.0068(17) -0.0092(17) -0.0064(16)
Br1 0.0320(2) 0.0314(3) 0.0299(3) 0.00698(19) -0.0142(2) -0.0217(2)
N2 0.0130(15) 0.0149(16) 0.0107(16) 0.0050(13) -0.0056(13) -0.0041(13)
O1 0.0178(13) 0.0239(15) 0.0114(13) 0.0016(12) -0.0031(11) -0.0096(12)
N3 0.0147(15) 0.0161(16) 0.0119(16) 0.0053(13) -0.0064(13) -0.0074(13)
O5 0.0241(16) 0.0354(18) 0.0236(17) 0.0019(14) -0.0117(14) -0.0074(14)
O7 0.0392(18) 0.042(2) 0.0268(18) 0.0011(15) -0.0180(15) -0.0222(16)
O6 0.046(2) 0.046(2) 0.0212(18) 0.0125(16) -0.0181(16) -0.0130(17)
N9 0.0279(19) 0.0149(17) 0.0186(18) 0.0024(14) -0.0099(16) -0.0063(15)
O12 0.0288(17) 0.0304(18) 0.0330(19) -0.0026(15) -0.0048(15) -0.0007(15)
C4 0.020(2) 0.020(2) 0.028(2) 0.0035(18) -0.0124(18) -0.0103(17)
C66 0.063(4) 0.060(4) 0.066(4) 0.006(3) -0.046(4) -0.004(3)
O11 0.0296(17) 0.040(2) 0.0312(19) 0.0043(16) -0.0144(15) -0.0184(15)
C65 0.023(2) 0.036(3) 0.031(3) -0.001(2) -0.004(2) -0.013(2)

loop_
_atom_type_symbol
_atom_type_description
_atom_type_scat_dispersion_real
_atom_type_scat_dispersion_imag
_atom_type_scat_source
C C 0.0033 0.0016 'International Tables Vol C Tables 4.2.6.8 and 6.1.1.4'
H H 0.0000 0.0000 'International Tables Vol C Tables 4.2.6.8 and 6.1.1.4'
N N 0.0061 0.0033 'International Tables Vol C Tables 4.2.6.8 and 6.1.1.4'
O O 0.0106 0.0060 'International Tables Vol C Tables 4.2.6.8 and 6.1.1.4'
Fe Fe 0.3463 0.8444 'International Tables Vol C Tables 4.2.6.8 and 6.1.1.4'
Br Br -0.2901 2.4595 'International Tables Vol C Tables 4.2.6.8 and 6.1.1.4'

loop_
_geom_angle_atom_site_label_1
_geom_angle_atom_site_label_2
_geom_angle_atom_site_label_3
_geom_angle
O2 Fe1 O1 94.25(12)
O2 Fe1 N3 94.55(12)
O1 Fe1 N3 88.81(12)
O2 Fe1 N1 87.70(12)
O1 Fe1 N1 94.25(12)
N3 Fe1 N1 176.06(13)
O2 Fe1 N4 175.77(12)
O1 Fe1 N4 88.91(12)
N3 Fe1 N4 82.68(13)
N1 Fe1 N4 94.88(13)
O2 Fe1 N2 87.85(12)
O1 Fe1 N2 176.35(13)
N3 Fe1 N2 94.01(13)
N1 Fe1 N2 82.84(13)
N4 Fe1 N2 89.15(13)
C17 O2 Fe1 126.6(2)
C31 N4 C32 118.7(3)
C31 N4 Fe1 128.3(3)
C32 N4 Fe1 113.0(2)
C7 N1 C8 120.3(3)
C7 N1 Fe1 125.8(3)
C8 N1 Fe1 113.9(2)
N1 C7 C6 125.1(4)
N1 C7 H7 117.5
C6 C7 H7 117.5
C26 C27 C28 119.7(4)
C26 C27 H27 120.1
C28 C27 H27 120.1
C9 C8 C16 119.5(4)
C9 C8 N1 127.3(3)
C16 C8 N1 113.2(3)
N2 C15 C14 122.3(4)
N2 C15 H15 118.8
C14 C15 H15 118.8
C32 C28 C29 117.3(3)
C32 C28 C27 118.1(4)
C29 C28 C27 124.6(4)
C24 C25 C26 119.9(4)
C24 C25 H25 120.0
C26 C25 H25 120.0
C27 C26 C25 121.8(4)
C27 C26 H26 119.1
C25 C26 H26 119.1
C8 C9 C10 120.3(4)
C8 C9 H9 119.8
C10 C9 H9 119.8
O1 C1 C2 118.2(4)
O1 C1 C6 125.1(3)
C2 C1 C6 116.7(4)
N4 C32 C24 116.8(3)
N4 C32 C28 122.0(3)
C24 C32 C28 121.2(3)
N2 C16 C8 117.5(3)
N2 C16 C12 122.4(3)
C8 C16 C12 120.1(3)
C25 C24 C32 119.2(4)
C25 C24 N3 127.3(4)
C32 C24 N3 113.5(3)
C11 C12 C16 119.1(4)
C11 C12 C13 124.4(4)
C16 C12 C13 116.5(4)
C29 C30 C31 119.6(4)
C29 C30 H30 120.2
C31 C30 H30 120.2
N4 C31 C30 122.6(4)
N4 C31 H31 118.7
C30 C31 H31 118.7
C11 C10 C9 121.3(4)
C11 C10 H10 119.4
C9 C10 H10 119.4
N3 C23 C22 125.0(3)
N3 C23 H23 117.5
C22 C23 H23 117.5
C4 C5 C6 120.7(4)
C4 C5 H5 119.6
C6 C5 H5 119.6
C3 C2 C1 122.2(4)
C3 C2 H2 118.9
C1 C2 H2 118.9
C10 C11 C12 119.7(4)
C10 C11 H11 120.2
C12 C11 H11 120.2
C21 C22 C23 117.2(3)
C21 C22 C17 119.5(4)
C23 C22 C17 123.3(4)
O2 C17 C18 118.1(3)
O2 C17 C22 124.8(3)
C18 C17 C22 117.1(4)
C5 C6 C7 116.9(3)
C5 C6 C1 120.1(3)
C7 C6 C1 123.0(3)
C14 C13 C12 119.8(4)
C14 C13 H13 120.1
C12 C13 H13 120.1
C13 C14 C15 120.0(4)
C13 C14 H14 120.0
C15 C14 H14 120.0
C2 C3 C4 119.6(4)
C2 C3 H3 120.2
C4 C3 H3 120.2
C20 C21 C22 121.3(4)
C20 C21 H21 119.3
C22 C21 H21 119.3
C21 C20 C19 119.8(4)
C21 C20 Br2 120.2(3)
C19 C20 Br2 119.9(3)
C19 C18 C17 121.9(4)
C19 C18 H18 119.0
C17 C18 H18 119.0
C18 C19 C20 120.3(4)
C18 C19 H19 119.8
C20 C19 H19 119.8
C30 C29 C28 119.7(4)
C30 C29 H29 120.2
C28 C29 H29 120.2
C15 N2 C16 119.0(3)
C15 N2 Fe1 128.5(3)
C16 N2 Fe1 112.4(2)
C1 O1 Fe1 126.5(2)
C23 N3 C24 120.3(3)
C23 N3 Fe1 125.6(3)
C24 N3 Fe1 114.0(2)
O5 N9 O6 121.4(3)
O5 N9 O7 119.3(3)
O6 N9 O7 119.3(4)
C66 O12 H12 109.5
C5 C4 C3 120.6(4)
C5 C4 Br1 119.7(3)
C3 C4 Br1 119.7(3)
O12 C66 H66A 109.5
O12 C66 H66B 109.5
H66A C66 H66B 109.5
O12 C66 H66C 109.5
H66A C66 H66C 109.5
H66B C66 H66C 109.5
C65 O11 H11A 109.5
O11 C65 H65A 109.5
O11 C65 H65B 109.5
H65A C65 H65B 109.5
O11 C65 H65C 109.5
H65A C65 H65C 109.5
H65B C65 H65C 109.5

loop_
_geom_bond_atom_site_label_1
_geom_bond_atom_site_label_2
_geom_bond_distance
Fe1 O2 1.881(3)
Fe1 O1 1.888(3)
Fe1 N3 1.951(3)
Fe1 N1 1.951(3)
Fe1 N4 1.983(3)
Fe1 N2 1.990(3)
O2 C17 1.321(5)
N4 C31 1.319(5)
N4 C32 1.383(5)
N1 C7 1.288(5)
N1 C8 1.422(5)
C7 C6 1.431(5)
C7 H7 0.9500
C27 C26 1.365(6)
C27 C28 1.416(6)
C27 H27 0.9500
C8 C9 1.370(5)
C8 C16 1.413(5)
C15 N2 1.317(5)
C15 C14 1.407(6)
C15 H15 0.9500
C28 C32 1.409(5)
C28 C29 1.413(6)
C25 C24 1.376(5)
C25 C26 1.396(6)
C25 H25 0.9500
C26 H26 0.9500
C9 C10 1.402(5)
C9 H9 0.9500
C1 O1 1.315(5)
C1 C2 1.415(5)
C1 C6 1.429(5)
C32 C24 1.405(5)
C16 N2 1.369(5)
C16 C12 1.419(5)
C24 N3 1.427(5)
C12 C11 1.400(6)
C12 C13 1.425(6)
C30 C29 1.371(6)
C30 C31 1.401(5)
C30 H30 0.9500
C31 H31 0.9500
C10 C11 1.379(6)
C10 H10 0.9500
Br2 C20 1.895(4)
C23 N3 1.296(5)
C23 C22 1.425(5)
C23 H23 0.9500
C5 C4 1.358(6)
C5 C6 1.408(5)
C5 H5 0.9500
C2 C3 1.373(6)
C2 H2 0.9500
C11 H11 0.9500
C22 C21 1.404(5)
C22 C17 1.434(5)
C17 C18 1.407(5)
C13 C14 1.354(6)
C13 H13 0.9500
C14 H14 0.9500
C3 C4 1.400(6)
C3 H3 0.9500
C21 C20 1.362(6)
C21 H21 0.9500
C20 C19 1.397(6)
C18 C19 1.369(6)
C18 H18 0.9500
C19 H19 0.9500
C29 H29 0.9500
Br1 C4 1.907(4)
O5 N9 1.242(4)
O7 N9 1.272(4)
O6 N9 1.251(5)
O12 C66 1.421(6)
O12 H12 0.8400
C66 H66A 0.9800
C66 H66B 0.9800
C66 H66C 0.9800
O11 C65 1.408(5)
O11 H11A 0.8400
C65 H65A 0.9800
C65 H65B 0.9800
C65 H65C 0.9800
